data_1554915
loop_
_publ_author_name
'Geoghegan, Kimberly'
'Bode, Jeffrey W.'

_publ_section_title
;
 Bespoke SnAP reagents for the synthesis of C-substituted spirocyclic and
 bicyclic saturated N-heterocycles.
;
_journal_issue 8
_journal_name_full 'Organic letters'
_journal_page_first 1934
_journal_page_last 1937
_journal_paper_doi 10.1021/acs.orglett.5b00618
_journal_volume 17
_journal_year 2015
_chemical_formula_moiety 'C20 H27 F3 N2 O3'
_chemical_formula_sum 'C20 H27 F3 N2 O3'
_chemical_formula_weight 400.43
_space_group_crystal_system monoclinic
_space_group_IT_number 14
_space_group_name_Hall '-P 2ybc'
_space_group_name_H-M_alt 'P 1 21/c 1'
_atom_sites_solution_hydrogens mixed
_atom_sites_solution_primary direct
_audit_creation_date 2014-08-26
_audit_creation_method
;
Olex2 1.2
(compiled 2014.07.22 svn.r2960 for OlexSys, GUI svn.r4862)
;
_cell_angle_alpha 90
_cell_angle_beta 90.313(3)
_cell_angle_gamma 90
_cell_formula_units_Z 4
_cell_length_a 9.676(2)
_cell_length_b 6.0187(14)
_cell_length_c 35.338(8)
_cell_measurement_reflns_used 2572
_cell_measurement_temperature 100.0(2)
_cell_measurement_theta_max 24.98
_cell_measurement_theta_min 2.31
_cell_volume 2057.9(8)
_computing_cell_refinement 'Bruker SAINT'
_computing_data_collection 'Bruker APEX2'
_computing_data_reduction 'Bruker SAINT'
_computing_molecular_graphics 'Olex2 (Dolomanov et al., 2009)'
_computing_publication_material 'Olex2 (Dolomanov et al., 2009)'
_computing_structure_refinement 'XL (Sheldrick, 2008)'
_computing_structure_solution 'XS (Sheldrick, 2008)'
_diffrn_ambient_temperature 100.0(2)
_diffrn_detector 'Bruker APEX2 area detector'
_diffrn_detector_area_resol_mean 8.33
_diffrn_detector_type 'CCD area detector'
_diffrn_measured_fraction_theta_full 1.000
_diffrn_measured_fraction_theta_max 0.999
_diffrn_measurement_device 'kappa-stage diffractometer'
_diffrn_measurement_device_type ETH_LOC_ApexIID8_Mo
_diffrn_measurement_method '\w and \f scans'
_diffrn_radiation_monochromator 'focusing graphite'
_diffrn_radiation_probe x-ray
_diffrn_radiation_type MoK\a
_diffrn_radiation_wavelength 0.71073
_diffrn_reflns_av_R_equivalents 0.0550
_diffrn_reflns_av_unetI/netI 0.0547
_diffrn_reflns_Laue_measured_fraction_full 1.000
_diffrn_reflns_Laue_measured_fraction_max 0.999
_diffrn_reflns_limit_h_max 12
_diffrn_reflns_limit_h_min -12
_diffrn_reflns_limit_k_max 7
_diffrn_reflns_limit_k_min -6
_diffrn_reflns_limit_l_max 45
_diffrn_reflns_limit_l_min -45
_diffrn_reflns_number 17015
_diffrn_reflns_point_group_measured_fraction_full 1.000
_diffrn_reflns_point_group_measured_fraction_max 0.999
_diffrn_reflns_theta_full 25.242
_diffrn_reflns_theta_max 27.526
_diffrn_reflns_theta_min 2.105
_diffrn_source 'sealed tube'
_diffrn_standards_number 0
_exptl_absorpt_coefficient_mu 0.105
_exptl_absorpt_correction_T_max 0.7456
_exptl_absorpt_correction_T_min 0.6626
_exptl_absorpt_correction_type multi-scan
_exptl_absorpt_process_details
;
SADABS-2014/3 (Bruker,2014) was used for absorption correction.
wR2(int) was 0.0488 before and 0.0440 after correction.
The Ratio of minimum to maximum transmission is 0.8887.
The \l/2 correction factor is 0.00150.
;
_exptl_crystal_colour 'clear colourless'
_exptl_crystal_colour_lustre clear
_exptl_crystal_colour_primary colourless
_exptl_crystal_density_diffrn 1.292
_exptl_crystal_description plate
_exptl_crystal_F_000 848
_exptl_crystal_size_max 0.28
_exptl_crystal_size_mid 0.16
_exptl_crystal_size_min 0.06
_refine_diff_density_max 0.418
_refine_diff_density_min -0.342
_refine_diff_density_rms 0.055
_refine_ls_extinction_method none
_refine_ls_goodness_of_fit_ref 1.059
_refine_ls_hydrogen_treatment mixed
_refine_ls_matrix_type full
_refine_ls_number_parameters 287
_refine_ls_number_reflns 4739
_refine_ls_number_restraints 392
_refine_ls_restrained_S_all 1.084
_refine_ls_R_factor_all 0.1020
_refine_ls_R_factor_gt 0.0610
_refine_ls_shift/su_max 0.001
_refine_ls_shift/su_mean 0.000
_refine_ls_structure_factor_coef Fsqd
_refine_ls_weighting_details 'w=1/[\s^2^(Fo^2^)+(0.0367P)^2^+2.0861P] where P=(Fo^2^+2Fc^2^)/3'
_refine_ls_weighting_scheme calc
_refine_ls_wR_factor_gt 0.1201
_refine_ls_wR_factor_ref 0.1345
_reflns_Friedel_coverage 0.000
_reflns_number_gt 3217
_reflns_number_total 4739
_reflns_threshold_expression 'I > 2\s(I)'
_cod_data_source_file ol5b00618_si_002.cif
_cod_data_source_block mo_jb200814_0m
_cod_database_code 1554915
_shelxl_version_number 2014-3
_shelx_space_group_comment
;
The symmetry employed for this shelxl refinement is uniquely defined
by the following loop, which should always be used as a source of
symmetry information in preference to the above space-group names.
They are only intended as comments.
;
_olex2_refinement_description
;
1. Fixed Uiso
 At 1.2 times of:
  All C(H) groups, All C(H,H) groups, All N(H) groups
 At 1.5 times of:
  All C(H,H,H) groups
2. Restrained distances
 N7-H7
 0.91 with sigma of 0.02
 F2B-C1 \\sim F1A-C1 \\sim F3A-C1 \\sim F1B-C1 \\sim F2A-C1 \\sim F3B-C1
 with sigma of 0.02
3. Rigid bond restraints
 All non-hydrogen atoms
 with sigma for 1-2 distances of 0.01 and sigma for 1-3 distances of 0.01
4. Uiso/Uaniso restraints and constraints
Uanis(F2A) \\sim Ueq, Uanis(F1B) \\sim Ueq, Uanis(F3A) \\sim Ueq, Uanis(F2B)
\\sim Ueq, Uanis(F1A) \\sim Ueq, Uanis(F3B) \\sim Ueq: with sigma of 0.01 and
sigma for terminal atoms of 0.02
5. Rigid body (RIGU) restrains
 All non-hydrogen atoms
 with sigma for 1-2 distances of 0.004 and sigma for 1-3 distances of 0.004
6. Others
 Sof(F1B)=Sof(F2B)=Sof(F3B)=1-FVAR(1)
 Sof(F1A)=Sof(F2A)=Sof(F3A)=FVAR(1)
7.a Ternary CH refined with riding coordinates:
 C6(H6)
7.b Secondary CH2 refined with riding coordinates:
 C9(H9A,H9B), C10(H10A,H10B), C18(H18A,H18B), C19(H19A,H19B), C23(H23A,H23B),
 C25(H25A,H25B)
7.c Aromatic/amide H refined with riding coordinates:
 C3(H3), C4(H4), C16(H16), C17(H17)
7.d Idealised Me refined as rotating group:
 C15(H15A,H15B,H15C), C20(H20A,H20B,H20C), C21(H21A,H21B,H21C)
;
_olex2_submission_original_sample_id jb200814
_olex2_submission_special_instructions 'No special instructions were received'

loop_
_space_group_symop_operation_xyz
'x, y, z'
'-x, y+1/2, -z+1/2'
'-x, -y, -z'
'x, -y-1/2, z-1/2'

loop_
_atom_site_label
_atom_site_type_symbol
_atom_site_fract_x
_atom_site_fract_y
_atom_site_fract_z
_atom_site_U_iso_or_equiv
_atom_site_adp_type
_atom_site_occupancy
_atom_site_site_symmetry_order
_atom_site_calc_flag
_atom_site_refinement_flags_posn
_atom_site_refinement_flags_adp
_atom_site_refinement_flags_occupancy
_atom_site_disorder_assembly
_atom_site_disorder_group
F1A F 0.3183(5) -0.4617(5) 0.50396(8) 0.0878(15) Uani 0.792(6) 1 d . U P A 1
F2A F 0.3899(6) -0.1551(10) 0.52357(8) 0.122(2) Uani 0.792(6) 1 d . U P A 1
F3A F 0.1810(4) -0.1933(7) 0.51163(8) 0.0795(14) Uani 0.792(6) 1 d . U P A 1
C1 C 0.3073(4) -0.2452(6) 0.49884(8) 0.0486(8) Uani 1 1 d . U . . .
C2 C 0.3296(3) -0.1704(5) 0.45870(7) 0.0326(6) Uani 1 1 d . U . . .
C3 C 0.2774(3) 0.0324(5) 0.44670(7) 0.0363(6) Uani 1 1 d . U . . .
H3 H 0.2303 0.1257 0.4641 0.044 Uiso 1 1 calc R . . . .
C4 C 0.2937(3) 0.1000(4) 0.40921(7) 0.0291(6) Uani 1 1 d . U . . .
H4 H 0.2586 0.2397 0.4012 0.035 Uiso 1 1 calc R . . . .
C5 C 0.3615(2) -0.0371(4) 0.38360(6) 0.0199(5) Uani 1 1 d . U . . .
C6 C 0.3778(2) 0.0282(4) 0.34234(6) 0.0183(5) Uani 1 1 d . U . . .
H6 H 0.3735 -0.1089 0.3264 0.022 Uiso 1 1 calc R . . . .
N7 N 0.26750(18) 0.1802(3) 0.33030(5) 0.0166(4) Uani 1 1 d D U . . .
H7 H 0.1845(18) 0.114(4) 0.3329(6) 0.020 Uiso 1 1 d DR . . . .
C8 C 0.2803(2) 0.2518(3) 0.29037(6) 0.0150(4) Uani 1 1 d . U . . .
C9 C 0.1661(2) 0.4220(3) 0.28189(6) 0.0155(4) Uani 1 1 d . U . . .
H9A H 0.0757 0.3566 0.2886 0.019 Uiso 1 1 calc R . . . .
H9B H 0.1807 0.5543 0.2981 0.019 Uiso 1 1 calc R . . . .
C10 C 0.1616(2) 0.4954(3) 0.24047(6) 0.0172(4) Uani 1 1 d . U . . .
H10A H 0.0788 0.5890 0.2362 0.021 Uiso 1 1 calc R . . . .
H10B H 0.2441 0.5870 0.2350 0.021 Uiso 1 1 calc R . . . .
N11 N 0.15764(18) 0.3052(3) 0.21422(5) 0.0172(4) Uani 1 1 d . U . . .
C12 C 0.1083(2) 0.3455(4) 0.17834(6) 0.0173(4) Uani 1 1 d . U . . .
O13 O 0.15849(16) 0.1940(3) 0.15382(4) 0.0229(4) Uani 1 1 d . U . . .
C14 C 0.1012(2) 0.1679(4) 0.11498(6) 0.0228(5) Uani 1 1 d . U . . .
C15 C 0.1900(3) -0.0222(5) 0.09988(7) 0.0358(6) Uani 1 1 d . U . . .
H15A H 0.2865 0.0265 0.0983 0.054 Uiso 1 1 calc GR . . . .
H15B H 0.1569 -0.0652 0.0747 0.054 Uiso 1 1 calc GR . . . .
H15C H 0.1836 -0.1498 0.1170 0.054 Uiso 1 1 calc GR . . . .
C16 C 0.4009(3) -0.3040(4) 0.43385(7) 0.0321(6) Uani 1 1 d . U . . .
H16 H 0.4396 -0.4405 0.4423 0.039 Uiso 1 1 calc R . . . .
C17 C 0.4159(3) -0.2377(4) 0.39643(7) 0.0280(5) Uani 1 1 d . U . . .
H17 H 0.4641 -0.3310 0.3793 0.034 Uiso 1 1 calc R . . . .
C18 C 0.2635(2) 0.0589(3) 0.26203(6) 0.0160(4) Uani 1 1 d . U . . .
H18A H 0.3397 -0.0484 0.2660 0.019 Uiso 1 1 calc R . . . .
H18B H 0.1756 -0.0192 0.2673 0.019 Uiso 1 1 calc R . . . .
C19 C 0.2634(2) 0.1329(4) 0.22078(6) 0.0195(5) Uani 1 1 d . U . . .
H19A H 0.3556 0.1925 0.2142 0.023 Uiso 1 1 calc R . . . .
H19B H 0.2445 0.0036 0.2042 0.023 Uiso 1 1 calc R . . . .
C20 C -0.0488(3) 0.0984(5) 0.11746(7) 0.0334(6) Uani 1 1 d . U . . .
H20A H -0.0559 -0.0382 0.1324 0.050 Uiso 1 1 calc GR . . . .
H20B H -0.0854 0.0719 0.0919 0.050 Uiso 1 1 calc GR . . . .
H20C H -0.1022 0.2166 0.1296 0.050 Uiso 1 1 calc GR . . . .
C21 C 0.1217(3) 0.3768(4) 0.09181(7) 0.0346(6) Uani 1 1 d . U . . .
H21A H 0.0606 0.4940 0.1012 0.052 Uiso 1 1 calc GR . . . .
H21B H 0.0997 0.3460 0.0652 0.052 Uiso 1 1 calc GR . . . .
H21C H 0.2180 0.4255 0.0940 0.052 Uiso 1 1 calc GR . . . .
O22 O 0.02949(16) 0.4967(3) 0.17018(4) 0.0238(4) Uani 1 1 d . U . . .
C23 C 0.4228(2) 0.3614(4) 0.28728(6) 0.0188(5) Uani 1 1 d . U . . .
H23A H 0.4368 0.4133 0.2610 0.023 Uiso 1 1 calc R . . . .
H23B H 0.4265 0.4927 0.3041 0.023 Uiso 1 1 calc R . . . .
O24 O 0.53155(15) 0.2106(3) 0.29742(4) 0.0216(4) Uani 1 1 d . U . . .
C25 C 0.5166(2) 0.1418(4) 0.33611(6) 0.0221(5) Uani 1 1 d . U . . .
H25A H 0.5240 0.2731 0.3529 0.027 Uiso 1 1 calc R . . . .
H25B H 0.5922 0.0380 0.3428 0.027 Uiso 1 1 calc R . . . .
F1B F 0.2854(19) -0.0793(19) 0.5206(3) 0.073(4) Uani 0.208(6) 1 d . U P A 2
F2B F 0.2088(17) -0.394(3) 0.4994(3) 0.097(5) Uani 0.208(6) 1 d . U P A 2
F3B F 0.4275(12) -0.305(3) 0.5129(3) 0.070(4) Uani 0.208(6) 1 d . U P A 2

loop_
_atom_site_aniso_label
_atom_site_aniso_U_11
_atom_site_aniso_U_22
_atom_site_aniso_U_33
_atom_site_aniso_U_23
_atom_site_aniso_U_13
_atom_site_aniso_U_12
F1A 0.169(4) 0.0532(17) 0.0417(16) 0.0242(13) 0.038(2) 0.036(2)
F2A 0.151(4) 0.191(5) 0.0251(17) 0.020(2) -0.028(2) -0.075(4)
F3A 0.089(2) 0.110(3) 0.0400(16) 0.0366(17) 0.0296(15) 0.041(2)
C1 0.066(2) 0.0563(19) 0.0235(14) 0.0056(12) 0.0004(13) 0.0193(15)
C2 0.0425(15) 0.0365(15) 0.0187(12) 0.0023(10) -0.0032(10) 0.0065(12)
C3 0.0475(17) 0.0407(16) 0.0206(12) -0.0025(11) 0.0025(11) 0.0146(13)
C4 0.0394(15) 0.0277(13) 0.0203(12) -0.0019(10) -0.0008(10) 0.0084(11)
C5 0.0190(11) 0.0234(12) 0.0172(11) 0.0000(9) -0.0023(8) 0.0004(9)
C6 0.0188(11) 0.0185(11) 0.0177(11) -0.0031(8) -0.0006(8) 0.0032(9)
N7 0.0138(9) 0.0196(10) 0.0164(9) 0.0004(7) 0.0008(7) 0.0000(7)
C8 0.0127(10) 0.0162(11) 0.0160(10) -0.0007(8) 0.0018(8) -0.0016(8)
C9 0.0124(10) 0.0140(10) 0.0202(11) -0.0022(8) 0.0017(8) 0.0000(8)
C10 0.0175(10) 0.0143(10) 0.0200(11) -0.0035(8) 0.0018(8) 0.0021(8)
N11 0.0180(9) 0.0171(9) 0.0166(9) -0.0021(7) -0.0007(7) 0.0037(7)
C12 0.0121(10) 0.0202(11) 0.0196(10) -0.0029(8) 0.0029(8) -0.0021(8)
O13 0.0269(9) 0.0251(9) 0.0167(8) -0.0053(6) -0.0031(6) 0.0049(7)
C14 0.0281(12) 0.0268(12) 0.0136(11) -0.0010(9) -0.0029(9) -0.0053(10)
C15 0.0437(16) 0.0392(16) 0.0245(13) -0.0120(11) -0.0010(11) 0.0019(12)
C16 0.0408(15) 0.0303(14) 0.0251(12) 0.0050(10) -0.0051(11) 0.0107(12)
C17 0.0333(14) 0.0280(13) 0.0228(12) -0.0002(10) -0.0012(10) 0.0102(11)
C18 0.0146(10) 0.0154(11) 0.0181(10) -0.0013(8) 0.0010(8) 0.0022(8)
C19 0.0197(11) 0.0184(11) 0.0204(11) -0.0022(9) 0.0008(9) 0.0057(9)
C20 0.0315(14) 0.0415(16) 0.0274(13) -0.0028(12) -0.0007(10) -0.0142(12)
C21 0.0468(16) 0.0355(15) 0.0216(13) 0.0039(11) -0.0004(11) -0.0117(12)
O22 0.0223(8) 0.0267(9) 0.0223(8) -0.0003(7) -0.0030(6) 0.0067(7)
C23 0.0124(10) 0.0221(12) 0.0219(11) 0.0006(9) -0.0007(8) -0.0011(9)
O24 0.0131(7) 0.0275(9) 0.0240(8) 0.0007(7) 0.0012(6) 0.0008(6)
C25 0.0168(11) 0.0279(13) 0.0215(11) -0.0005(9) -0.0034(8) 0.0016(9)
F1B 0.122(9) 0.079(5) 0.019(4) 0.003(4) 0.007(5) 0.049(5)
F2B 0.127(8) 0.120(8) 0.043(6) 0.023(6) 0.011(6) -0.038(7)
F3B 0.094(5) 0.102(9) 0.015(4) 0.017(5) -0.002(4) 0.051(5)

loop_
_atom_type_symbol
_atom_type_description
_atom_type_scat_dispersion_real
_atom_type_scat_dispersion_imag
_atom_type_scat_source
C C 0.0033 0.0016 'International Tables Vol C Tables 4.2.6.8 and 6.1.1.4'
H H 0.0000 0.0000 'International Tables Vol C Tables 4.2.6.8 and 6.1.1.4'
F F 0.0171 0.0103 'International Tables Vol C Tables 4.2.6.8 and 6.1.1.4'
N N 0.0061 0.0033 'International Tables Vol C Tables 4.2.6.8 and 6.1.1.4'
O O 0.0106 0.0060 'International Tables Vol C Tables 4.2.6.8 and 6.1.1.4'

loop_
_geom_angle_atom_site_label_1
_geom_angle_atom_site_label_2
_geom_angle_atom_site_label_3
_geom_angle
F1A C1 F3A 104.8(3)
F1A C1 C2 114.4(3)
F2A C1 F1A 105.7(4)
F2A C1 F3A 103.6(4)
F2A C1 C2 114.7(3)
F3A C1 C2 112.6(3)
F1B C1 C2 111.0(6)
F1B C1 F2B 113.7(11)
F1B C1 F3B 97.8(9)
F2B C1 C2 109.1(5)
F2B C1 F3B 116.8(10)
F3B C1 C2 107.9(5)
C3 C2 C1 119.9(2)
C16 C2 C1 120.1(2)
C16 C2 C3 120.1(2)
C2 C3 H3 119.9
C2 C3 C4 120.3(2)
C4 C3 H3 119.9
C3 C4 H4 120.0
C5 C4 C3 120.0(2)
C5 C4 H4 120.0
C4 C5 C6 121.5(2)
C4 C5 C17 118.8(2)
C17 C5 C6 119.7(2)
C5 C6 H6 108.9
C5 C6 C25 110.56(17)
N7 C6 C5 111.10(17)
N7 C6 H6 108.9
N7 C6 C25 108.57(18)
C25 C6 H6 108.9
C6 N7 H7 110.0(15)
C6 N7 C8 113.17(16)
C8 N7 H7 107.7(15)
N7 C8 C9 108.47(16)
N7 C8 C18 112.99(17)
N7 C8 C23 105.83(16)
C9 C8 C18 107.63(16)
C23 C8 C9 110.22(17)
C23 C8 C18 111.68(17)
C8 C9 H9A 108.9
C8 C9 H9B 108.9
H9A C9 H9B 107.7
C10 C9 C8 113.36(17)
C10 C9 H9A 108.9
C10 C9 H9B 108.9
C9 C10 H10A 109.2
C9 C10 H10B 109.2
H10A C10 H10B 107.9
N11 C10 C9 112.24(17)
N11 C10 H10A 109.2
N11 C10 H10B 109.2
C10 N11 C19 115.57(16)
C12 N11 C10 116.84(17)
C12 N11 C19 120.44(17)
O13 C12 N11 110.42(18)
O22 C12 N11 124.26(19)
O22 C12 O13 125.3(2)
C12 O13 C14 122.06(17)
O13 C14 C15 101.19(18)
O13 C14 C20 109.17(18)
O13 C14 C21 111.27(19)
C20 C14 C15 110.8(2)
C20 C14 C21 112.9(2)
C21 C14 C15 110.9(2)
C14 C15 H15A 109.5
C14 C15 H15B 109.5
C14 C15 H15C 109.5
H15A C15 H15B 109.5
H15A C15 H15C 109.5
H15B C15 H15C 109.5
C2 C16 H16 120.2
C2 C16 C17 119.6(2)
C17 C16 H16 120.2
C5 C17 H17 119.4
C16 C17 C5 121.2(2)
C16 C17 H17 119.4
C8 C18 H18A 108.8
C8 C18 H18B 108.8
H18A C18 H18B 107.7
C19 C18 C8 113.62(17)
C19 C18 H18A 108.8
C19 C18 H18B 108.8
N11 C19 C18 110.64(17)
N11 C19 H19A 109.5
N11 C19 H19B 109.5
C18 C19 H19A 109.5
C18 C19 H19B 109.5
H19A C19 H19B 108.1
C14 C20 H20A 109.5
C14 C20 H20B 109.5
C14 C20 H20C 109.5
H20A C20 H20B 109.5
H20A C20 H20C 109.5
H20B C20 H20C 109.5
C14 C21 H21A 109.5
C14 C21 H21B 109.5
C14 C21 H21C 109.5
H21A C21 H21B 109.5
H21A C21 H21C 109.5
H21B C21 H21C 109.5
C8 C23 H23A 109.3
C8 C23 H23B 109.3
H23A C23 H23B 107.9
O24 C23 C8 111.66(17)
O24 C23 H23A 109.3
O24 C23 H23B 109.3
C23 O24 C25 110.04(16)
C6 C25 H25A 109.4
C6 C25 H25B 109.4
O24 C25 C6 111.10(17)
O24 C25 H25A 109.4
O24 C25 H25B 109.4
H25A C25 H25B 108.0

loop_
_geom_bond_atom_site_label_1
_geom_bond_atom_site_label_2
_geom_bond_distance
F1A C1 1.320(4)
F2A C1 1.300(4)
F3A C1 1.341(4)
C1 C2 1.505(4)
C1 F1B 1.279(9)
C1 F2B 1.306(10)
C1 F3B 1.314(9)
C2 C3 1.386(4)
C2 C16 1.379(4)
C3 H3 0.9500
C3 C4 1.396(3)
C4 H4 0.9500
C4 C5 1.391(3)
C5 C6 1.519(3)
C5 C17 1.392(3)
C6 H6 1.0000
C6 N7 1.467(3)
C6 C25 1.524(3)
N7 H7 0.902(16)
N7 C8 1.481(3)
C8 C9 1.534(3)
C8 C18 1.541(3)
C8 C23 1.533(3)
C9 H9A 0.9900
C9 H9B 0.9900
C9 C10 1.529(3)
C10 H10A 0.9900
C10 H10B 0.9900
C10 N11 1.474(3)
N11 C12 1.374(3)
N11 C19 1.474(3)
C12 O13 1.350(3)
C12 O22 1.221(3)
O13 C14 1.486(3)
C14 C15 1.529(3)
C14 C20 1.514(3)
C14 C21 1.514(3)
C15 H15A 0.9800
C15 H15B 0.9800
C15 H15C 0.9800
C16 H16 0.9500
C16 C17 1.389(3)
C17 H17 0.9500
C18 H18A 0.9900
C18 H18B 0.9900
C18 C19 1.524(3)
C19 H19A 0.9900
C19 H19B 0.9900
C20 H20A 0.9800
C20 H20B 0.9800
C20 H20C 0.9800
C21 H21A 0.9800
C21 H21B 0.9800
C21 H21C 0.9800
C23 H23A 0.9900
C23 H23B 0.9900
C23 O24 1.434(3)
O24 C25 1.437(3)
C25 H25A 0.9900
C25 H25B 0.9900

loop_
_geom_torsion_atom_site_label_1
_geom_torsion_atom_site_label_2
_geom_torsion_atom_site_label_3
_geom_torsion_atom_site_label_4
_geom_torsion
F1A C1 C2 C3 158.4(4)
F1A C1 C2 C16 -21.1(5)
F2A C1 C2 C3 -79.2(5)
F2A C1 C2 C16 101.3(5)
F3A C1 C2 C3 38.9(5)
F1B_b C1 C2 C16 157.1(10)
F3A C1 C2 C16 -140.6(4)
C1 C2 C3 C4 -178.0(3)
C1 C2 C16 C17 177.3(3)
C2 C3 C4 C5 0.6(4)
C2 C16 C17 C5 0.8(4)
C3 C2 C16 C17 -2.2(4)
C3 C4 C5 C6 178.3(2)
C3 C4 C5 C17 -2.1(4)
C4 C5 C6 N7 -26.1(3)
C4 C5 C6 C25 94.5(3)
C4 C5 C17 C16 1.4(4)
C5 C6 N7 C8 179.03(17)
C5 C6 C25 O24 -178.21(18)
C6 C5 C17 C16 -179.0(2)
C6 N7 C8 C9 -176.01(17)
C6 N7 C8 C18 64.7(2)
C6 N7 C8 C23 -57.8(2)
N7 C6 C25 O24 -56.1(2)
N7 C8 C9 C10 -175.55(17)
N7 C8 C18 C19 174.83(17)
N7 C8 C23 O24 59.2(2)
C8 C9 C10 N11 51.5(2)
C8 C18 C19 N11 -54.5(2)
C8 C23 O24 C25 -61.7(2)
C9 C8 C18 C19 55.1(2)
C9 C8 C23 O24 176.25(17)
C9 C10 N11 C12 159.07(17)
C9 C10 N11 C19 -50.3(2)
C10 N11 C12 O13 155.84(17)
C10 N11 C12 O22 -24.6(3)
C10 N11 C19 C18 51.4(2)
N11 C12 O13 C14 167.26(17)
C12 N11 C19 C18 -159.12(18)
C12 O13 C14 C15 -179.05(19)
C12 O13 C14 C20 -62.2(3)
C12 O13 C14 C21 63.0(3)
C16 C2 C3 C4 1.6(4)
C17 C5 C6 N7 154.3(2)
C17 C5 C6 C25 -85.1(3)
C18 C8 C9 C10 -53.0(2)
C18 C8 C23 O24 -64.2(2)
C19 N11 C12 O13 6.7(3)
C19 N11 C12 O22 -173.8(2)
O22 C12 O13 C14 -12.2(3)
C23 C8 C9 C10 69.0(2)
C23 C8 C18 C19 -66.0(2)
C23 O24 C25 C6 59.2(2)
C25 C6 N7 C8 57.2(2)
F1B C1 C2 C3 -23.4(10)
F2B C1 C2 C3 102.6(11)
F2B C1 C2 C16 -76.9(11)
F3B C1 C2 C3 -129.5(8)
F3B C1 C2 C16 51.0(9)
